data_2218858
loop_
_publ_author_name
'Muhammad, Niaz'
'Ali, Saqib'
'Tahir, M. Nawaz'
Zia-ur-Rehman

_publ_section_title
;
 2-Methyl-3-(3-methylphenyl)acrylic acid
;
_journal_coeditor_code AT2580
_journal_issue 8
_journal_name_full 'Acta Crystallographica Section E'
_journal_page_first o1373
_journal_paper_doi 10.1107/S1600536808019545
_journal_volume 64
_journal_year 2008
_chemical_formula_iupac 'C11 H12 O2'
_chemical_formula_moiety 'C11 H12 O2'
_chemical_formula_sum 'C11 H12 O2'
_chemical_formula_weight 176.21
_chemical_name_systematic
;
2-Methyl-3-(3-methylphenyl)acrylic acid
;
_space_group_IT_number 14
_symmetry_cell_setting monoclinic
_symmetry_space_group_name_Hall '-P 2ybc'
_symmetry_space_group_name_H-M 'P 1 21/c 1'
_atom_sites_solution_hydrogens geom
_atom_sites_solution_primary direct
_atom_sites_solution_secondary difmap
_audit_creation_method SHELXL-97
_cell_angle_alpha 90.00
_cell_angle_beta 110.745(4)
_cell_angle_gamma 90.00
_cell_formula_units_Z 4
_cell_length_a 7.4430(9)
_cell_length_b 13.4094(16)
_cell_length_c 10.2746(12)
_cell_measurement_reflns_used 2820
_cell_measurement_temperature 296(2)
_cell_measurement_theta_max 30.15
_cell_measurement_theta_min 2.61
_cell_volume 959.0(2)
_computing_cell_refinement 'APEX2 (Bruker, 2007)'
_computing_data_collection 'APEX2 (Bruker, 2007)'
_computing_data_reduction 'SAINT (Bruker, 2007)'
_computing_molecular_graphics 'Ortep3 for Windows (Farrugia, 1997) and PLATON (Spek, 2003)'
_computing_publication_material
;
WinGx publication routines (Farrugia, 1999) and PLATON (Spek,
2003).
;
_computing_structure_refinement 'SHELXL97 (Sheldrick, 2008)'
_computing_structure_solution 'SHELXS97 (Sheldrick, 2008)'
_diffrn_ambient_temperature 296(2)
_diffrn_detector_area_resol_mean 7.2
_diffrn_measured_fraction_theta_full 0.992
_diffrn_measured_fraction_theta_max 0.992
_diffrn_measurement_device_type 'Bruker KAPPA APEXII CCD'
_diffrn_measurement_method \w
_diffrn_radiation_monochromator graphite
_diffrn_radiation_source 'fine-focus sealed tube'
_diffrn_radiation_type MoK\a
_diffrn_radiation_wavelength 0.71073
_diffrn_reflns_av_R_equivalents 0.0471
_diffrn_reflns_av_sigmaI/netI 0.0649
_diffrn_reflns_limit_h_max 8
_diffrn_reflns_limit_h_min -10
_diffrn_reflns_limit_k_max 13
_diffrn_reflns_limit_k_min -18
_diffrn_reflns_limit_l_max 14
_diffrn_reflns_limit_l_min -10
_diffrn_reflns_number 11342
_diffrn_reflns_theta_full 30.15
_diffrn_reflns_theta_max 30.15
_diffrn_reflns_theta_min 2.61
_diffrn_standards_number 0
_exptl_absorpt_coefficient_mu 0.083
_exptl_absorpt_correction_T_max 0.986
_exptl_absorpt_correction_T_min 0.980
_exptl_absorpt_correction_type multi-scan
_exptl_absorpt_process_details '(SADABS; Bruker, 2005)'
_exptl_crystal_colour colourless
_exptl_crystal_density_diffrn 1.220
_exptl_crystal_density_method 'not measured'
_exptl_crystal_description prismatic
_exptl_crystal_F_000 376
_exptl_crystal_size_max 0.26
_exptl_crystal_size_mid 0.18
_exptl_crystal_size_min 0.15
_refine_diff_density_max 0.235
_refine_diff_density_min -0.196
_refine_ls_extinction_coef 0.006(2)
_refine_ls_extinction_expression Fc^*^=kFc[1+0.001xFc^2^\l^3^/sin(2\q)]^-1/4^
_refine_ls_extinction_method empirical
_refine_ls_goodness_of_fit_ref 1.017
_refine_ls_hydrogen_treatment constr
_refine_ls_matrix_type full
_refine_ls_number_parameters 120
_refine_ls_number_reflns 2820
_refine_ls_number_restraints 0
_refine_ls_restrained_S_all 1.017
_refine_ls_R_factor_all 0.1689
_refine_ls_R_factor_gt 0.0558
_refine_ls_shift/su_max 0.000
_refine_ls_shift/su_mean 0.000
_refine_ls_structure_factor_coef Fsqd
_refine_ls_weighting_details 'calc w=1/[\s^2^(Fo^2^)+(0.0657P)^2^+0.1910P] where P=(Fo^2^+2Fc^2^)/3'
_refine_ls_weighting_scheme calc
_refine_ls_wR_factor_gt 0.1379
_refine_ls_wR_factor_ref 0.1848
_reflns_number_gt 1075
_reflns_number_total 2820
_reflns_threshold_expression I>2\s(I)
_cod_data_source_file at2580.cif
_cod_data_source_block I
_cod_original_sg_symbol_H-M 'P 21/c'
_cod_database_code 2218858
_cod_database_fobs_code 2218858

loop_
_symmetry_equiv_pos_as_xyz
'x, y, z'
'-x, y+1/2, -z+1/2'
'-x, -y, -z'
'x, -y+1/2, z+1/2'

loop_
_atom_site_aniso_label
_atom_site_aniso_U_11
_atom_site_aniso_U_22
_atom_site_aniso_U_33
_atom_site_aniso_U_12
_atom_site_aniso_U_13
_atom_site_aniso_U_23
O1 0.1052(15) 0.0487(10) 0.1240(17) -0.0062(9) 0.0893(13) -0.0004(10)
O2 0.0786(12) 0.0602(11) 0.0958(13) -0.0042(8) 0.0617(11) -0.0100(9)
C1 0.0537(13) 0.0479(13) 0.0629(15) 0.0003(10) 0.0330(12) -0.0028(11)
C2 0.0460(12) 0.0467(12) 0.0570(14) -0.0032(10) 0.0239(11) 0.0020(11)
C3 0.0583(14) 0.0481(12) 0.0634(15) -0.0046(11) 0.0339(12) 0.0003(12)
C4 0.0510(13) 0.0508(12) 0.0549(14) -0.0052(10) 0.0282(12) 0.0009(11)
C5 0.0525(14) 0.0513(13) 0.0611(15) -0.0035(10) 0.0261(12) 0.0021(11)
C6 0.0490(13) 0.0649(16) 0.0589(15) -0.0034(11) 0.0278(12) 0.0047(12)
C7 0.0631(15) 0.0742(17) 0.0646(16) -0.0139(13) 0.0358(14) 0.0053(13)
C8 0.0812(19) 0.0581(15) 0.0849(19) -0.0194(13) 0.0475(17) -0.0021(13)
C9 0.0767(17) 0.0525(14) 0.0804(18) -0.0098(12) 0.0475(15) -0.0045(13)
C10 0.0574(15) 0.0538(15) 0.097(2) -0.0010(11) 0.0408(15) -0.0017(14)
C11 0.0757(18) 0.088(2) 0.091(2) 0.0014(15) 0.0521(17) -0.0051(16)

loop_
_atom_site_type_symbol
_atom_site_label
_atom_site_fract_x
_atom_site_fract_y
_atom_site_fract_z
_atom_site_U_iso_or_equiv
_atom_site_thermal_displace_type
_atom_site_occupancy
O O1 0.1630(3) -0.00578(12) 0.4174(2) 0.0795(8) Uani 1.000
O O2 0.0675(2) 0.12222(11) 0.51106(18) 0.0699(7) Uani 1.000
C C1 0.1639(3) 0.08682(17) 0.4441(2) 0.0515(8) Uani 1.000
C C2 0.2797(3) 0.15393(16) 0.3911(2) 0.0484(7) Uani 1.000
C C3 0.4010(3) 0.11136(17) 0.3377(2) 0.0533(8) Uani 1.000
C C4 0.5340(3) 0.15354(16) 0.2764(2) 0.0497(8) Uani 1.000
C C5 0.6214(3) 0.08770(17) 0.2126(2) 0.0534(8) Uani 1.000
C C6 0.7448(3) 0.11877(18) 0.1461(2) 0.0553(8) Uani 1.000
C C7 0.7829(4) 0.21882(19) 0.1470(3) 0.0637(9) Uani 1.000
C C8 0.7031(4) 0.2856(2) 0.2118(3) 0.0699(10) Uani 1.000
C C9 0.5794(4) 0.25412(17) 0.2757(3) 0.0646(9) Uani 1.000
C C10 0.2492(3) 0.26372(17) 0.4024(3) 0.0658(10) Uani 1.000
C C11 0.8342(4) 0.0464(2) 0.0760(3) 0.0788(11) Uani 1.000
H H1 0.10360 -0.03595 0.45872 0.0954 Uiso 1.000
H H3 0.40046 0.04203 0.33992 0.0639 Uiso 1.000
H H5 0.59610 0.01991 0.21458 0.0640 Uiso 1.000
H H7 0.86445 0.24181 0.10285 0.0764 Uiso 1.000
H H8 0.73305 0.35299 0.21244 0.0838 Uiso 1.000
H H9 0.52556 0.30031 0.31872 0.0774 Uiso 1.000
H H10A 0.15463 0.27413 0.44482 0.0988 Uiso 1.000
H H10B 0.20537 0.29296 0.31123 0.0988 Uiso 1.000
H H10C 0.36802 0.29433 0.45849 0.0988 Uiso 1.000
H H11A 0.79146 -0.01992 0.08522 0.1182 Uiso 1.000
H H11B 0.97157 0.04960 0.11877 0.1182 Uiso 1.000
H H11C 0.79701 0.06301 -0.02083 0.1182 Uiso 1.000

loop_
_atom_type_symbol
_atom_type_description
_atom_type_scat_dispersion_real
_atom_type_scat_dispersion_imag
_atom_type_scat_source
C C 0.0033 0.0016 'International Tables Vol C Tables 4.2.6.8 and 6.1.1.4'
H H 0.0000 0.0000 'International Tables Vol C Tables 4.2.6.8 and 6.1.1.4'
O O 0.0106 0.0060 'International Tables Vol C Tables 4.2.6.8 and 6.1.1.4'

loop_
_geom_angle_atom_site_label_1
_geom_angle_atom_site_label_2
_geom_angle_atom_site_label_3
_geom_angle
_geom_angle_publ_flag
C1 O1 H1 109.00 no
O1 C1 O2 122.0(2) no
O1 C1 C2 118.3(2) no
O2 C1 C2 119.7(2) no
C1 C2 C10 116.4(2) no
C3 C2 C10 126.3(2) no
C1 C2 C3 117.2(2) no
C2 C3 C4 132.0(2) no
C3 C4 C9 125.5(2) no
C5 C4 C9 117.3(2) no
C3 C4 C5 117.3(2) no
C4 C5 C6 122.9(2) no
C5 C6 C11 121.8(2) no
C7 C6 C11 120.8(2) no
C5 C6 C7 117.5(2) no
C6 C7 C8 121.2(3) no
C7 C8 C9 120.7(2) no
C4 C9 C8 120.4(2) no
C2 C3 H3 114.00 no
C4 C3 H3 114.00 no
C4 C5 H5 119.00 no
C6 C5 H5 119.00 no
C6 C7 H7 119.00 no
C8 C7 H7 119.00 no
C7 C8 H8 120.00 no
C9 C8 H8 120.00 no
C4 C9 H9 120.00 no
C8 C9 H9 120.00 no
C2 C10 H10A 109.00 no
C2 C10 H10B 109.00 no
C2 C10 H10C 109.00 no
H10A C10 H10B 109.00 no
H10A C10 H10C 109.00 no
H10B C10 H10C 109.00 no
C6 C11 H11A 109.00 no
C6 C11 H11B 109.00 no
C6 C11 H11C 110.00 no
H11A C11 H11B 109.00 no
H11A C11 H11C 109.00 no
H11B C11 H11C 109.00 no

loop_
_geom_bond_atom_site_label_1
_geom_bond_atom_site_label_2
_geom_bond_distance
_geom_bond_publ_flag
O1 C1 1.271(3) no
O2 C1 1.250(3) no
O1 H1 0.8200 no
C1 C2 1.477(3) no
C2 C10 1.500(3) no
C2 C3 1.339(3) no
C3 C4 1.462(3) no
C4 C9 1.391(3) no
C4 C5 1.391(3) no
C5 C6 1.389(3) no
C6 C7 1.371(4) no
C6 C11 1.498(4) no
C7 C8 1.370(4) no
C8 C9 1.373(4) no
C3 H3 0.9300 no
C5 H5 0.9300 no
C7 H7 0.9300 no
C8 H8 0.9300 no
C9 H9 0.9300 no
C10 H10A 0.9600 no
C10 H10B 0.9600 no
C10 H10C 0.9600 no
C11 H11A 0.9600 no
C11 H11B 0.9600 no
C11 H11C 0.9600 no

loop_
_geom_hbond_atom_site_label_D
_geom_hbond_atom_site_label_H
_geom_hbond_atom_site_label_A
_geom_hbond_site_symmetry_A
_geom_hbond_distance_DH
_geom_hbond_distance_HA
_geom_hbond_distance_DA
_geom_hbond_angle_DHA
_geom_hbond_publ_flag
O1 H1 O2 3_556 0.82 1.83 2.611(3) 160 yes
C3 H3 O1 . 0.93 2.27 2.703(3) 108 yes
C8 H8 O1 2_655 0.93 2.59 3.394(3) 145 yes
C10 H10A O2 . 0.96 2.31 2.783(3) 109 yes
C10 H10C Cg 4_555 0.9600 2.75 3.610(3) 149.00 yes
C1 O2 Cg 1_455 1.250(3) 3.574(2) 3.895(3) 95.38(13) yes

loop_
_geom_torsion_atom_site_label_1
_geom_torsion_atom_site_label_2
_geom_torsion_atom_site_label_3
_geom_torsion_atom_site_label_4
_geom_torsion
_geom_torsion_publ_flag
O1 C1 C2 C3 -10.6(3) no
O1 C1 C2 C10 169.3(2) no
O2 C1 C2 C3 170.7(2) no
O2 C1 C2 C10 -9.4(3) no
C1 C2 C3 C4 179.6(2) no
C10 C2 C3 C4 -0.3(4) no
C2 C3 C4 C5 -171.3(2) no
C2 C3 C4 C9 8.3(4) no
C3 C4 C5 C6 177.54(19) no
C9 C4 C5 C6 -2.0(3) no
C3 C4 C9 C8 -178.4(2) no
C5 C4 C9 C8 1.2(4) no
C4 C5 C6 C7 1.3(3) no
C4 C5 C6 C11 -178.9(2) no
C5 C6 C7 C8 0.4(4) no
C11 C6 C7 C8 -179.5(3) no
C6 C7 C8 C9 -1.2(4) no
C7 C8 C9 C4 0.4(4) no

loop_
_cod_related_entry_id
_cod_related_entry_database
_cod_related_entry_code
1 ChemSpider 4814141
